data_2236901
loop_
_publ_author_name
'Sreenivasa, S.'
'Devarajegowda, H. C.'
'Srinivasa, H. T.'
'Kumar, Vijith'
'Palakshamurthy, B. S.'

_publ_section_title
;
 4-Nitrophenyl 4-hydroxy-3-methylbenzoate
;
_journal_coeditor_code HB6999
_journal_issue 12
_journal_name_full 'Acta Crystallographica Section E'
_journal_page_first o3490
_journal_paper_doi 10.1107/S1600536812048271
_journal_volume 68
_journal_year 2012
_chemical_formula_iupac 'C14 H11 N O5'
_chemical_formula_moiety 'C14 H11 N O5'
_chemical_formula_sum 'C14 H11 N O5'
_chemical_formula_weight 273.24
_chemical_melting_point 453
_chemical_name_systematic
;
4-Nitrophenyl 4-hydroxy-3-methylbenzoate
;
_space_group_IT_number 15
_symmetry_cell_setting monoclinic
_symmetry_space_group_name_Hall '-C 2yc'
_symmetry_space_group_name_H-M 'C 1 2/c 1'
_atom_sites_solution_hydrogens geom
_atom_sites_solution_primary direct
_atom_sites_solution_secondary difmap
_audit_creation_method SHELXL-97
_cell_angle_alpha 90.00
_cell_angle_beta 105.819(4)
_cell_angle_gamma 90.00
_cell_formula_units_Z 16
_cell_length_a 42.313(6)
_cell_length_b 8.0047(11)
_cell_length_c 16.1078(18)
_cell_measurement_reflns_used 4602
_cell_measurement_temperature 298(2)
_cell_measurement_theta_max 25.10
_cell_measurement_theta_min 2.00
_cell_volume 5249.1(12)
_computing_cell_refinement 'SAINT (Bruker, 2001)'
_computing_data_collection 'SMART (Bruker, 2001)'
_computing_data_reduction 'SAINT (Bruker, 2001)'
_computing_molecular_graphics 'ORTEP-3 (Farrugia, 2012)'
_computing_publication_material 'SHELXL97 (Sheldrick, 2008)'
_computing_structure_refinement 'SHELXL97 (Sheldrick, 2008)'
_computing_structure_solution 'SHELXS97 (Sheldrick, 2008)'
_diffrn_ambient_temperature 298(2)
_diffrn_measured_fraction_theta_full 0.983
_diffrn_measured_fraction_theta_max 0.983
_diffrn_measurement_device_type 'Bruker SMART CCD'
_diffrn_measurement_method '\w and \f scans'
_diffrn_radiation_monochromator graphite
_diffrn_radiation_source 'fine-focus sealed tube'
_diffrn_radiation_type MoK\a
_diffrn_radiation_wavelength 0.71073
_diffrn_reflns_av_R_equivalents 0.0535
_diffrn_reflns_av_sigmaI/netI 0.0329
_diffrn_reflns_limit_h_max 50
_diffrn_reflns_limit_h_min -49
_diffrn_reflns_limit_k_max 9
_diffrn_reflns_limit_k_min -9
_diffrn_reflns_limit_l_max 19
_diffrn_reflns_limit_l_min -19
_diffrn_reflns_number 28460
_diffrn_reflns_theta_full 25.10
_diffrn_reflns_theta_max 25.10
_diffrn_reflns_theta_min 2.00
_exptl_absorpt_coefficient_mu 0.107
_exptl_absorpt_correction_T_max 0.9831
_exptl_absorpt_correction_T_min 0.9749
_exptl_absorpt_correction_type psi-scan
_exptl_absorpt_process_details '(SADABS; Sheldrick, 2007)'
_exptl_crystal_colour colourless
_exptl_crystal_density_diffrn 1.383
_exptl_crystal_density_method 'not measured'
_exptl_crystal_description Plate
_exptl_crystal_F_000 2272
_exptl_crystal_size_max 0.24
_exptl_crystal_size_mid 0.20
_exptl_crystal_size_min 0.16
_refine_diff_density_max 0.263
_refine_diff_density_min -0.203
_refine_ls_extinction_method none
_refine_ls_goodness_of_fit_ref 1.024
_refine_ls_hydrogen_treatment constr
_refine_ls_matrix_type full
_refine_ls_number_parameters 361
_refine_ls_number_reflns 4602
_refine_ls_number_restraints 0
_refine_ls_restrained_S_all 1.024
_refine_ls_R_factor_all 0.0692
_refine_ls_R_factor_gt 0.0469
_refine_ls_shift/su_max 0.000
_refine_ls_shift/su_mean 0.000
_refine_ls_structure_factor_coef Fsqd
_refine_ls_weighting_details 'calc w=1/[\s^2^(Fo^2^)+(0.0757P)^2^+2.2456P] where P=(Fo^2^+2Fc^2^)/3'
_refine_ls_weighting_scheme calc
_refine_ls_wR_factor_gt 0.1275
_refine_ls_wR_factor_ref 0.1428
_reflns_number_gt 3349
_reflns_number_total 4602
_reflns_threshold_expression I>2\s(I)
_cod_data_source_file hb6999.cif
_cod_data_source_block I
_cod_original_cell_volume 5249.2(12)
_cod_original_sg_symbol_H-M 'C 2/c'
_cod_database_code 2236901
_cod_database_fobs_code 2236901

loop_
_symmetry_equiv_pos_as_xyz
'x, y, z'
'-x, y, -z+1/2'
'x+1/2, y+1/2, z'
'-x+1/2, y+1/2, -z+1/2'
'-x, -y, -z'
'x, -y, z-1/2'
'-x+1/2, -y+1/2, -z'
'x+1/2, -y+1/2, z-1/2'

loop_
_atom_site_type_symbol
_atom_site_label
_atom_site_fract_x
_atom_site_fract_y
_atom_site_fract_z
_atom_site_U_iso_or_equiv
_atom_site_adp_type
_atom_site_calc_flag
_atom_site_refinement_flags
_atom_site_occupancy
_atom_site_symmetry_multiplicity
O O1A -0.03888(3) -0.32059(16) 0.40683(10) 0.0550(4) Uani d . 1 1
H H1A -0.0263 -0.3968 0.4036 0.082 Uiso calc R 1 1
O O2A 0.00229(4) 0.43257(18) 0.37864(11) 0.0652(4) Uani d . 1 1
O O3A 0.04796(3) 0.29667(16) 0.37629(10) 0.0542(4) Uani d . 1 1
O O4A 0.12917(6) 0.9576(3) 0.45292(13) 0.1007(7) Uani d . 1 1
O O5A 0.11233(7) 0.9690(3) 0.31718(14) 0.1168(9) Uani d . 1 1
N N6A 0.11378(5) 0.9012(2) 0.38481(14) 0.0611(5) Uani d . 1 1
C C7A -0.07695(5) -0.0418(3) 0.41356(16) 0.0605(6) Uani d . 1 1
H H7A1 -0.0824 -0.1574 0.4175 0.091 Uiso calc R 1 1
H H7A2 -0.0930 0.0096 0.3666 0.091 Uiso calc R 1 1
H H7A3 -0.0767 0.0139 0.4665 0.091 Uiso calc R 1 1
C C8A -0.04364(5) -0.0287(2) 0.39804(12) 0.0432(5) Uani d . 1 1
C C9A -0.02951(5) 0.1231(2) 0.38957(12) 0.0446(5) Uani d . 1 1
H H9A -0.0412 0.2204 0.3921 0.053 Uiso calc R 1 1
C C10A 0.00168(5) 0.1357(2) 0.37741(12) 0.0418(4) Uani d . 1 1
C C11A 0.01863(5) -0.0096(2) 0.37014(13) 0.0462(5) Uani d . 1 1
H H11A 0.0392 -0.0033 0.3598 0.055 Uiso calc R 1 1
C C12A 0.00513(5) -0.1623(2) 0.37818(13) 0.0489(5) Uani d . 1 1
H H12A 0.0165 -0.2595 0.3729 0.059 Uiso calc R 1 1
C C13A -0.02537(5) -0.1723(2) 0.39407(12) 0.0423(4) Uani d . 1 1
C C14A 0.01605(5) 0.3012(2) 0.37702(12) 0.0440(5) Uani d . 1 1
C C15A 0.06391(5) 0.4505(2) 0.37895(13) 0.0462(5) Uani d . 1 1
C C16A 0.08228(5) 0.5103(3) 0.45681(14) 0.0542(5) Uani d . 1 1
H H16A 0.0835 0.4515 0.5074 0.065 Uiso calc R 1 1
C C17A 0.09898(5) 0.6592(3) 0.45916(13) 0.0526(5) Uani d . 1 1
H H17A 0.1117 0.7023 0.5112 0.063 Uiso calc R 1 1
C C18A 0.09643(5) 0.7423(3) 0.38305(13) 0.0465(5) Uani d . 1 1
C C19A 0.07829(5) 0.6819(3) 0.30503(13) 0.0530(5) Uani d . 1 1
H H19A 0.0771 0.7404 0.2544 0.064 Uiso calc R 1 1
C C20A 0.06183(5) 0.5328(3) 0.30305(14) 0.0544(5) Uani d . 1 1
H H20A 0.0495 0.4886 0.2509 0.065 Uiso calc R 1 1
O O1B 0.29237(4) 0.4579(3) 0.43358(10) 0.0803(6) Uani d . 1 1
H H1B 0.2789 0.4362 0.4602 0.120 Uiso calc R 1 1
O O2B 0.24794(5) 0.5330(3) 0.02839(11) 0.1045(8) Uani d . 1 1
O O3B 0.20070(4) 0.4732(2) 0.05604(9) 0.0719(5) Uani d . 1 1
O O4B 0.13548(7) 0.4123(4) -0.33906(14) 0.1226(9) Uani d . 1 1
O O5B 0.11288(6) 0.6376(3) -0.31360(14) 0.1102(8) Uani d . 1 1
N N6B 0.13174(6) 0.5217(3) -0.29087(14) 0.0750(6) Uani d . 1 1
C C7B 0.33294(6) 0.5292(5) 0.33073(18) 0.0921(10) Uani d . 1 1
H H7B1 0.3386 0.5163 0.3923 0.138 Uiso calc R 1 1
H H7B2 0.3383 0.6403 0.3168 0.138 Uiso calc R 1 1
H H7B3 0.3450 0.4497 0.3068 0.138 Uiso calc R 1 1
C C8B 0.29669(5) 0.4997(3) 0.29354(13) 0.0557(6) Uani d . 1 1
C C9B 0.28152(5) 0.5074(3) 0.20657(14) 0.0582(6) Uani d . 1 1
H H9B 0.2942 0.5300 0.1689 0.070 Uiso calc R 1 1
C C10B 0.24797(5) 0.4827(3) 0.17292(13) 0.0515(5) Uani d . 1 1
C C11B 0.22927(6) 0.4457(3) 0.22887(14) 0.0628(6) Uani d . 1 1
H H11B 0.2068 0.4271 0.2075 0.075 Uiso calc R 1 1
C C12B 0.24386(6) 0.4367(4) 0.31560(14) 0.0663(7) Uani d . 1 1
H H12B 0.2312 0.4119 0.3531 0.080 Uiso calc R 1 1
C C13B 0.27708(5) 0.4640(3) 0.34785(13) 0.0553(5) Uani d . 1 1
C C14B 0.23353(6) 0.4987(3) 0.08041(14) 0.0615(6) Uani d . 1 1
C C15B 0.18461(5) 0.4871(3) -0.03191(14) 0.0592(6) Uani d . 1 1
C C16B 0.18584(6) 0.3559(3) -0.08597(16) 0.0668(6) Uani d . 1 1
H H16B 0.1981 0.2609 -0.0650 0.080 Uiso calc R 1 1
C C17B 0.16863(6) 0.3677(3) -0.17177(15) 0.0654(6) Uani d . 1 1
H H17B 0.1693 0.2816 -0.2100 0.078 Uiso calc R 1 1
C C18B 0.15043(6) 0.5094(3) -0.19964(14) 0.0591(6) Uani d . 1 1
C C19B 0.14870(6) 0.6388(3) -0.14563(16) 0.0646(6) Uani d . 1 1
H H19B 0.1360 0.7325 -0.1661 0.077 Uiso calc R 1 1
C C20B 0.16627(6) 0.6272(3) -0.06012(15) 0.0647(6) Uani d . 1 1
H H20B 0.1657 0.7136 -0.0220 0.078 Uiso calc R 1 1

loop_
_atom_site_aniso_label
_atom_site_aniso_U_11
_atom_site_aniso_U_22
_atom_site_aniso_U_33
_atom_site_aniso_U_12
_atom_site_aniso_U_13
_atom_site_aniso_U_23
O1A 0.0550(9) 0.0383(7) 0.0738(10) -0.0022(6) 0.0213(8) 0.0009(6)
O2A 0.0512(9) 0.0370(8) 0.1076(13) 0.0056(7) 0.0219(9) 0.0054(8)
O3A 0.0462(8) 0.0380(7) 0.0792(10) -0.0012(6) 0.0183(7) 0.0010(7)
O4A 0.1216(18) 0.0931(14) 0.0767(13) -0.0565(13) 0.0087(12) -0.0182(11)
O5A 0.167(2) 0.0962(16) 0.0801(14) -0.0701(16) 0.0215(15) 0.0111(11)
N6A 0.0621(12) 0.0575(11) 0.0652(13) -0.0157(9) 0.0198(10) -0.0026(10)
C7A 0.0465(12) 0.0540(13) 0.0842(16) -0.0002(10) 0.0234(12) -0.0030(11)
C8A 0.0384(11) 0.0444(11) 0.0441(11) 0.0027(8) 0.0068(9) -0.0019(8)
C9A 0.0422(11) 0.0360(10) 0.0531(12) 0.0072(8) 0.0089(9) -0.0016(8)
C10A 0.0418(11) 0.0379(10) 0.0429(11) 0.0038(8) 0.0068(9) 0.0014(8)
C11A 0.0419(11) 0.0412(11) 0.0563(12) 0.0032(8) 0.0149(10) -0.0017(9)
C12A 0.0483(12) 0.0353(10) 0.0647(13) 0.0063(8) 0.0183(10) -0.0025(9)
C13A 0.0448(11) 0.0379(10) 0.0403(10) -0.0009(8) 0.0050(9) -0.0016(8)
C14A 0.0408(11) 0.0393(10) 0.0486(12) 0.0047(9) 0.0069(9) 0.0028(8)
C15A 0.0390(11) 0.0406(10) 0.0591(13) -0.0001(8) 0.0134(10) 0.0009(9)
C16A 0.0580(13) 0.0565(13) 0.0459(12) -0.0025(10) 0.0105(11) 0.0070(10)
C17A 0.0548(13) 0.0571(13) 0.0420(11) -0.0066(10) 0.0064(10) -0.0048(9)
C18A 0.0410(11) 0.0476(11) 0.0508(12) -0.0037(9) 0.0120(9) -0.0037(9)
C19A 0.0543(13) 0.0583(13) 0.0443(12) -0.0088(10) 0.0100(10) 0.0053(9)
C20A 0.0507(13) 0.0594(13) 0.0470(12) -0.0101(10) 0.0029(10) -0.0025(10)
O1B 0.0576(10) 0.1384(17) 0.0412(9) 0.0057(10) 0.0071(8) 0.0077(9)
O2B 0.0605(11) 0.207(3) 0.0457(10) -0.0223(13) 0.0144(9) 0.0125(12)
O3B 0.0469(9) 0.1225(15) 0.0421(9) -0.0040(9) 0.0049(7) 0.0036(9)
O4B 0.135(2) 0.151(2) 0.0596(13) 0.0139(17) -0.0116(13) -0.0215(14)
O5B 0.1202(18) 0.1087(17) 0.0772(14) 0.0137(15) -0.0145(13) 0.0291(12)
N6B 0.0712(15) 0.0898(17) 0.0529(13) -0.0161(13) -0.0015(11) 0.0063(12)
C7B 0.0491(15) 0.161(3) 0.0627(16) -0.0108(17) 0.0101(12) 0.0000(17)
C8B 0.0443(12) 0.0739(15) 0.0475(12) 0.0047(10) 0.0105(10) -0.0010(10)
C9B 0.0485(13) 0.0830(16) 0.0463(12) 0.0003(11) 0.0183(11) 0.0036(11)
C10B 0.0441(12) 0.0677(14) 0.0423(11) 0.0020(10) 0.0114(9) -0.0009(10)
C11B 0.0436(12) 0.0952(18) 0.0487(13) -0.0038(12) 0.0112(10) 0.0032(12)
C12B 0.0507(14) 0.1058(19) 0.0449(13) -0.0032(13) 0.0173(11) 0.0041(12)
C13B 0.0486(13) 0.0741(15) 0.0409(12) 0.0076(11) 0.0083(10) 0.0022(10)
C14B 0.0481(13) 0.0926(18) 0.0444(12) -0.0005(12) 0.0137(11) -0.0012(11)
C15B 0.0446(12) 0.0875(17) 0.0426(12) -0.0035(11) 0.0069(10) 0.0025(11)
C16B 0.0604(15) 0.0727(16) 0.0593(15) 0.0090(12) 0.0022(12) 0.0038(12)
C17B 0.0601(14) 0.0746(16) 0.0561(14) -0.0014(12) 0.0067(12) -0.0092(12)
C18B 0.0507(13) 0.0717(15) 0.0484(13) -0.0107(11) 0.0023(11) 0.0071(11)
C19B 0.0586(14) 0.0637(14) 0.0648(16) 0.0007(11) 0.0056(12) 0.0063(12)
C20B 0.0606(15) 0.0724(16) 0.0572(15) -0.0012(12) 0.0097(12) -0.0074(12)

loop_
_atom_type_symbol
_atom_type_description
_atom_type_scat_dispersion_real
_atom_type_scat_dispersion_imag
_atom_type_scat_source
C C 0.0033 0.0016 'International Tables Vol C Tables 4.2.6.8 and 6.1.1.4'
H H 0.0000 0.0000 'International Tables Vol C Tables 4.2.6.8 and 6.1.1.4'
N N 0.0061 0.0033 'International Tables Vol C Tables 4.2.6.8 and 6.1.1.4'
O O 0.0106 0.0060 'International Tables Vol C Tables 4.2.6.8 and 6.1.1.4'

loop_
_geom_angle_atom_site_label_1
_geom_angle_atom_site_label_2
_geom_angle_atom_site_label_3
_geom_angle
C13A O1A H1A 109.5
C14A O3A C15A 116.73(15)
O4A N6A O5A 122.6(2)
O4A N6A C18A 119.2(2)
O5A N6A C18A 118.2(2)
C8A C7A H7A1 109.5
C8A C7A H7A2 109.5
H7A1 C7A H7A2 109.5
C8A C7A H7A3 109.5
H7A1 C7A H7A3 109.5
H7A2 C7A H7A3 109.5
C9A C8A C13A 117.47(17)
C9A C8A C7A 122.07(17)
C13A C8A C7A 120.43(17)
C8A C9A C10A 122.14(17)
C8A C9A H9A 118.9
C10A C9A H9A 118.9
C11A C10A C9A 118.95(17)
C11A C10A C14A 122.36(17)
C9A C10A C14A 118.62(16)
C12A C11A C10A 120.06(18)
C12A C11A H11A 120.0
C10A C11A H11A 120.0
C11A C12A C13A 120.17(17)
C11A C12A H12A 119.9
C13A C12A H12A 119.9
O1A C13A C12A 122.05(17)
O1A C13A C8A 116.87(17)
C12A C13A C8A 121.08(17)
O2A C14A O3A 120.82(17)
O2A C14A C10A 126.02(18)
O3A C14A C10A 113.15(16)
C16A C15A C20A 122.09(19)
C16A C15A O3A 118.98(18)
C20A C15A O3A 118.86(19)
C15A C16A C17A 119.05(19)
C15A C16A H16A 120.5
C17A C16A H16A 120.5
C18A C17A C16A 118.60(19)
C18A C17A H17A 120.7
C16A C17A H17A 120.7
C19A C18A C17A 122.41(19)
C19A C18A N6A 118.49(18)
C17A C18A N6A 119.10(19)
C18A C19A C20A 118.71(19)
C18A C19A H19A 120.6
C20A C19A H19A 120.6
C15A C20A C19A 119.1(2)
C15A C20A H20A 120.4
C19A C20A H20A 120.4
C13B O1B H1B 109.5
C14B O3B C15B 117.38(17)
O4B N6B O5B 123.4(2)
O4B N6B C18B 117.7(3)
O5B N6B C18B 118.9(2)
C8B C7B H7B1 109.5
C8B C7B H7B2 109.5
H7B1 C7B H7B2 109.5
C8B C7B H7B3 109.5
H7B1 C7B H7B3 109.5
H7B2 C7B H7B3 109.5
C9B C8B C13B 117.3(2)
C9B C8B C7B 122.7(2)
C13B C8B C7B 120.0(2)
C8B C9B C10B 122.36(19)
C8B C9B H9B 118.8
C10B C9B H9B 118.8
C11B C10B C9B 118.8(2)
C11B C10B C14B 122.1(2)
C9B C10B C14B 119.12(19)
C12B C11B C10B 119.9(2)
C12B C11B H11B 120.1
C10B C11B H11B 120.1
C11B C12B C13B 120.5(2)
C11B C12B H12B 119.8
C13B C12B H12B 119.8
O1B C13B C12B 122.19(19)
O1B C13B C8B 116.57(19)
C12B C13B C8B 121.2(2)
O2B C14B O3B 120.8(2)
O2B C14B C10B 125.9(2)
O3B C14B C10B 113.31(18)
C20B C15B C16B 122.1(2)
C20B C15B O3B 118.5(2)
C16B C15B O3B 119.3(2)
C15B C16B C17B 118.8(2)
C15B C16B H16B 120.6
C17B C16B H16B 120.6
C18B C17B C16B 118.6(2)
C18B C17B H17B 120.7
C16B C17B H17B 120.7
C19B C18B C17B 122.6(2)
C19B C18B N6B 118.6(2)
C17B C18B N6B 118.8(2)
C18B C19B C20B 118.5(2)
C18B C19B H19B 120.8
C20B C19B H19B 120.8
C15B C20B C19B 119.3(2)
C15B C20B H20B 120.4
C19B C20B H20B 120.4

loop_
_geom_bond_atom_site_label_1
_geom_bond_atom_site_label_2
_geom_bond_distance
O1A C13A 1.357(2)
O1A H1A 0.8200
O2A C14A 1.205(2)
O3A C14A 1.354(2)
O3A C15A 1.399(2)
O4A N6A 1.201(3)
O5A N6A 1.204(3)
N6A C18A 1.465(3)
C7A C8A 1.501(3)
C7A H7A1 0.9600
C7A H7A2 0.9600
C7A H7A3 0.9600
C8A C9A 1.377(3)
C8A C13A 1.396(3)
C9A C10A 1.390(3)
C9A H9A 0.9300
C10A C11A 1.388(3)
C10A C14A 1.459(3)
C11A C12A 1.371(3)
C11A H11A 0.9300
C12A C13A 1.385(3)
C12A H12A 0.9300
C15A C16A 1.369(3)
C15A C20A 1.370(3)
C16A C17A 1.381(3)
C16A H16A 0.9300
C17A C18A 1.373(3)
C17A H17A 0.9300
C18A C19A 1.370(3)
C19A C20A 1.378(3)
C19A H19A 0.9300
C20A H20A 0.9300
O1B C13B 1.357(3)
O1B H1B 0.8200
O2B C14B 1.195(3)
O3B C14B 1.352(3)
O3B C15B 1.399(3)
O4B N6B 1.209(3)
O5B N6B 1.214(3)
N6B C18B 1.470(3)
C7B C8B 1.505(3)
C7B H7B1 0.9600
C7B H7B2 0.9600
C7B H7B3 0.9600
C8B C9B 1.374(3)
C8B C13B 1.390(3)
C9B C10B 1.389(3)
C9B H9B 0.9300
C10B C11B 1.384(3)
C10B C14B 1.454(3)
C11B C12B 1.367(3)
C11B H11B 0.9300
C12B C13B 1.377(3)
C12B H12B 0.9300
C15B C20B 1.369(3)
C15B C16B 1.374(3)
C16B C17B 1.378(3)
C16B H16B 0.9300
C17B C18B 1.376(3)
C17B H17B 0.9300
C18B C19B 1.367(3)
C19B C20B 1.379(3)
C19B H19B 0.9300
C20B H20B 0.9300

loop_
_geom_hbond_atom_site_label_D
_geom_hbond_atom_site_label_H
_geom_hbond_atom_site_label_A
_geom_hbond_site_symmetry_A
_geom_hbond_distance_DH
_geom_hbond_distance_HA
_geom_hbond_distance_DA
_geom_hbond_angle_DHA
_geom_hbond_publ_flag
O1A H1A O2A 1_545 0.82 1.94 2.753(2) 172 yes
O1B H1B O2B 6_566 0.82 1.94 2.727(3) 160 yes
C7B H7B1 O4A 7_566 0.96 2.50 3.418(3) 159 yes
C12A H12A O2A 1_545 0.93 2.54 3.245(2) 132 yes
C19B H19B O5A 6_575 0.93 2.58 3.476(4) 163 yes
